data_4315695
loop_
_publ_author_name
'Ralph A. Zehnder'
'David L. Clark'
'Brian L. Scott'
'Robert J. Donohoe'
'Phillip D. Palmer'
'Wolfgang H. Runde'
'David E. Hobart'

_publ_section_title
;
 Investigation of the Structural Properties of an Extended Series of
 Lanthanide Bis-hydroxychlorides Ln(OH)2Cl (Ln = Nd-Lu, except Pm and Sm)
;
_journal_name_full 'Inorganic Chemistry'
_journal_page_first 4781
_journal_page_last 4790
_journal_paper_doi 10.1021/ic901617c
_journal_volume 49
_journal_year 2010
_chemical_formula_sum 'Cl H2 Ho O2'
_chemical_formula_weight 234.40
_chemical_name_systematic
; 
 ? 
;
_space_group_IT_number 11
_symmetry_cell_setting monoclinic
_symmetry_space_group_name_Hall '-P 2yb'
_symmetry_space_group_name_H-M 'P 1 21/m 1'
_atom_sites_solution_hydrogens geom
_atom_sites_solution_primary direct
_atom_sites_solution_secondary difmap
_audit_creation_method SHELXL-97
_cell_angle_alpha 90.00
_cell_angle_beta 107.051(2)
_cell_angle_gamma 90.00
_cell_formula_units_Z 2
_cell_length_a 6.2134(12)
_cell_length_b 3.6224(7)
_cell_length_c 6.6160(12)
_cell_measurement_temperature 140(1)
_cell_volume 142.36(5)
_computing_cell_refinement 'SAINT+, v. 7.06 (Bruker AXS, 2001)'
_computing_data_collection 'APEX II, v. 1.08 (Bruker AXS, 2003)'
_computing_data_reduction 'SAINT+, v. 7.06 (Bruker AXS, 2001)'
_computing_molecular_graphics 'SHELXTL, v. 6.10, (Bruker AXS, 2000)'
_computing_publication_material 'SHELXTL, v. 6.10, (Bruker AXS, 2000)'
_computing_structure_refinement 'SHELXL-97 (Sheldrick, 1997)'
_computing_structure_solution 'SHELXS-97 (Sheldrick, 1990)'
_diffrn_ambient_temperature 140(1)
_diffrn_measured_fraction_theta_full 1.000
_diffrn_measured_fraction_theta_max 0.940
_diffrn_measurement_device_type 'Bruker D8 with APEXII CCD'
_diffrn_measurement_method '\w scans'
_diffrn_radiation_monochromator graphite
_diffrn_radiation_source 'fine-focus sealed tube'
_diffrn_radiation_type MoK\a
_diffrn_radiation_wavelength 0.71073
_diffrn_reflns_av_R_equivalents 0.0280
_diffrn_reflns_av_sigmaI/netI 0.0260
_diffrn_reflns_limit_h_max 7
_diffrn_reflns_limit_h_min -7
_diffrn_reflns_limit_k_max 4
_diffrn_reflns_limit_k_min -4
_diffrn_reflns_limit_l_max 8
_diffrn_reflns_limit_l_min -8
_diffrn_reflns_number 1508
_diffrn_reflns_theta_full 25.00
_diffrn_reflns_theta_max 28.54
_diffrn_reflns_theta_min 3.22
_diffrn_standards_decay_% 0
_diffrn_standards_interval_count 0
_diffrn_standards_interval_time 0
_diffrn_standards_number 0
_exptl_absorpt_coefficient_mu 28.440
_exptl_absorpt_correction_T_max 0.6001
_exptl_absorpt_correction_T_min 0.0427
_exptl_absorpt_correction_type multi-scan
_exptl_absorpt_process_details 'SADABS 2.03 (Sheldrick, 2001)'
_exptl_crystal_colour orange
_exptl_crystal_density_diffrn 5.468
_exptl_crystal_density_method 'not measured'
_exptl_crystal_description needle
_exptl_crystal_F_000 204
_exptl_crystal_size_max 0.30
_exptl_crystal_size_mid 0.03
_exptl_crystal_size_min 0.02
_refine_diff_density_max 1.094
_refine_diff_density_min -1.115
_refine_diff_density_rms 0.253
_refine_ls_extinction_method none
_refine_ls_goodness_of_fit_ref 0.436
_refine_ls_hydrogen_treatment constr
_refine_ls_matrix_type full
_refine_ls_number_parameters 25
_refine_ls_number_reflns 392
_refine_ls_number_restraints 0
_refine_ls_restrained_S_all 0.436
_refine_ls_R_factor_all 0.0162
_refine_ls_R_factor_gt 0.0157
_refine_ls_shift/su_max 0.000
_refine_ls_shift/su_mean 0.000
_refine_ls_structure_factor_coef Fsqd
_refine_ls_weighting_details 'calc w=1/[\s^2^(Fo^2^)+(0.1000P)^2^+0.0000P] where P=(Fo^2^+2Fc^2^)/3'
_refine_ls_weighting_scheme calc
_refine_ls_wR_factor_gt 0.0476
_refine_ls_wR_factor_ref 0.0477
_reflns_number_gt 377
_reflns_number_total 392
_reflns_threshold_expression >2sigma(I)
_cod_data_source_file ic901617c_si_007_06.cif
_cod_data_source_block apx207
_cod_original_sg_symbol_H-M 'P 21/m'
_cod_original_formula_sum 'H2 Cl Ho O2'
_cod_database_code 4315695

loop_
_symmetry_equiv_pos_as_xyz
'x, y, z'
'-x, y+1/2, -z'
'-x, -y, -z'
'x, -y-1/2, z'

loop_
_atom_site_label
_atom_site_type_symbol
_atom_site_fract_x
_atom_site_fract_y
_atom_site_fract_z
_atom_site_U_iso_or_equiv
_atom_site_adp_type
_atom_site_occupancy
_atom_site_symmetry_multiplicity
_atom_site_calc_flag
_atom_site_refinement_flags
_atom_site_disorder_assembly
_atom_site_disorder_group
Ho1 Ho 0.28667(3) 0.2500 0.11399(3) 0.00632(14) Uani 1 2 d S . .
Cl1 Cl 0.2330(2) 0.7500 0.4283(2) 0.0082(3) Uani 1 2 d S . .
O1 O 0.1046(6) 0.7500 -0.0899(6) 0.0080(8) Uani 1 2 d S . .
H1 H 0.1276 0.7500 -0.2302 0.010 Uiso 1 2 calc SR . .
O2 O 0.5498(6) 0.7500 0.1630(6) 0.0092(8) Uani 1 2 d S . .
H2 H 0.6611 0.7500 0.3030 0.011 Uiso 1 2 calc SR . .

loop_
_atom_site_aniso_label
_atom_site_aniso_U_11
_atom_site_aniso_U_22
_atom_site_aniso_U_33
_atom_site_aniso_U_23
_atom_site_aniso_U_13
_atom_site_aniso_U_12
Ho1 0.00534(19) 0.00423(19) 0.00896(19) 0.000 0.00144(12) 0.000
Cl1 0.0089(6) 0.0066(7) 0.0090(6) 0.000 0.0025(5) 0.000
O1 0.0066(18) 0.0069(18) 0.0089(18) 0.000 -0.0004(15) 0.000
O2 0.0082(18) 0.0083(19) 0.0090(19) 0.000 -0.0005(14) 0.000

loop_
_atom_type_symbol
_atom_type_description
_atom_type_scat_dispersion_real
_atom_type_scat_dispersion_imag
_atom_type_scat_source
O O 0.0106 0.0060 'International Tables Vol C Tables 4.2.6.8 and 6.1.1.4'
H H 0.0000 0.0000 'International Tables Vol C Tables 4.2.6.8 and 6.1.1.4'
Cl Cl 0.1484 0.1585 'International Tables Vol C Tables 4.2.6.8 and 6.1.1.4'
Ho Ho -0.2175 4.6783 'International Tables Vol C Tables 4.2.6.8 and 6.1.1.4'

loop_
_geom_angle_atom_site_label_1
_geom_angle_atom_site_label_2
_geom_angle_atom_site_label_3
_geom_angle
_geom_angle_site_symmetry_1
_geom_angle_site_symmetry_3
_geom_angle_publ_flag
O2 Ho1 O1 78.25(12) 3_665 1_545 ?
O2 Ho1 O1 78.25(12) 3_665 . ?
O1 Ho1 O1 101.30(15) 1_545 . ?
O2 Ho1 O1 127.91(14) 3_665 3_565 ?
O1 Ho1 O1 69.59(12) 1_545 3_565 ?
O1 Ho1 O1 69.59(12) . 3_565 ?
O2 Ho1 O2 70.77(12) 3_665 . ?
O1 Ho1 O2 149.01(13) 1_545 . ?
O1 Ho1 O2 71.87(11) . . ?
O1 Ho1 O2 130.48(7) 3_565 . ?
O2 Ho1 O2 70.77(12) 3_665 1_545 ?
O1 Ho1 O2 71.87(11) 1_545 1_545 ?
O1 Ho1 O2 149.01(13) . 1_545 ?
O1 Ho1 O2 130.48(7) 3_565 1_545 ?
O2 Ho1 O2 98.13(14) . 1_545 ?
O2 Ho1 Cl1 137.86(4) 3_665 . ?
O1 Ho1 Cl1 140.50(10) 1_545 . ?
O1 Ho1 Cl1 77.80(10) . . ?
O1 Ho1 Cl1 73.39(8) 3_565 . ?
O2 Ho1 Cl1 69.04(9) . . ?
O2 Ho1 Cl1 127.05(9) 1_545 . ?
O2 Ho1 Cl1 137.86(4) 3_665 1_545 ?
O1 Ho1 Cl1 77.80(10) 1_545 1_545 ?
O1 Ho1 Cl1 140.50(10) . 1_545 ?
O1 Ho1 Cl1 73.39(8) 3_565 1_545 ?
O2 Ho1 Cl1 127.05(9) . 1_545 ?
O2 Ho1 Cl1 69.04(9) 1_545 1_545 ?
Cl1 Ho1 Cl1 78.92(4) . 1_545 ?
O2 Ho1 Ho1 90.0 3_665 1_545 ?
O1 Ho1 Ho1 39.35(7) 1_545 1_545 ?
O1 Ho1 Ho1 140.65(7) . 1_545 ?
O1 Ho1 Ho1 90.0 3_565 1_545 ?
O2 Ho1 Ho1 139.07(7) . 1_545 ?
O2 Ho1 Ho1 40.93(7) 1_545 1_545 ?
Cl1 Ho1 Ho1 129.46(2) . 1_545 ?
Cl1 Ho1 Ho1 50.54(2) 1_545 1_545 ?
O2 Ho1 Ho1 90.0 3_665 1_565 ?
O1 Ho1 Ho1 140.65(7) 1_545 1_565 ?
O1 Ho1 Ho1 39.35(7) . 1_565 ?
O1 Ho1 Ho1 90.0 3_565 1_565 ?
O2 Ho1 Ho1 40.93(7) . 1_565 ?
O2 Ho1 Ho1 139.07(7) 1_545 1_565 ?
Cl1 Ho1 Ho1 50.54(2) . 1_565 ?
Cl1 Ho1 Ho1 129.46(2) 1_545 1_565 ?
Ho1 Ho1 Ho1 180.0 1_545 1_565 ?
O2 Ho1 Ho1 35.86(6) 3_665 3_665 ?
O1 Ho1 Ho1 114.11(10) 1_545 3_665 ?
O1 Ho1 Ho1 71.55(9) . 3_665 ?
O1 Ho1 Ho1 140.82(7) 3_565 3_665 ?
O2 Ho1 Ho1 34.90(9) . 3_665 ?
O2 Ho1 Ho1 83.58(8) 1_545 3_665 ?
Cl1 Ho1 Ho1 103.14(2) . 3_665 ?
Cl1 Ho1 Ho1 145.40(3) 1_545 3_665 ?
Ho1 Ho1 Ho1 117.955(6) 1_545 3_665 ?
Ho1 Ho1 Ho1 62.045(7) 1_565 3_665 ?
O2 Ho1 Ho1 35.86(6) 3_665 3_655 ?
O1 Ho1 Ho1 71.55(9) 1_545 3_655 ?
O1 Ho1 Ho1 114.11(10) . 3_655 ?
O1 Ho1 Ho1 140.82(7) 3_565 3_655 ?
O2 Ho1 Ho1 83.58(8) . 3_655 ?
O2 Ho1 Ho1 34.90(9) 1_545 3_655 ?
Cl1 Ho1 Ho1 145.40(3) . 3_655 ?
Cl1 Ho1 Ho1 103.14(2) 1_545 3_655 ?
Ho1 Ho1 Ho1 62.045(6) 1_545 3_655 ?
Ho1 Ho1 Ho1 117.955(6) 1_565 3_655 ?
Ho1 Ho1 Ho1 55.910(13) 3_665 3_655 ?
Ho1 Cl1 Ho1 78.92(4) 1_565 . ?
Ho1 O1 Ho1 101.30(15) . 1_565 ?
Ho1 O1 Ho1 110.41(12) . 3_565 ?
Ho1 O1 Ho1 110.41(12) 1_565 3_565 ?
Ho1 O2 Ho1 109.23(12) 3_665 1_565 ?
Ho1 O2 Ho1 109.23(12) 3_665 . ?
Ho1 O2 Ho1 98.14(14) 1_565 . ?

loop_
_geom_bond_atom_site_label_1
_geom_bond_atom_site_label_2
_geom_bond_distance
_geom_bond_site_symmetry_2
_geom_bond_publ_flag
Ho1 O2 2.341(4) 3_665 ?
Ho1 O1 2.342(2) 1_545 ?
Ho1 O1 2.342(2) . ?
Ho1 O1 2.389(4) 3_565 ?
Ho1 O2 2.397(3) . ?
Ho1 O2 2.397(3) 1_545 ?
Ho1 Cl1 2.8499(12) . ?
Ho1 Cl1 2.8499(12) 1_545 ?
Ho1 Ho1 3.6224(7) 1_545 ?
Ho1 Ho1 3.6224(7) 1_565 ?
Ho1 Ho1 3.8637(6) 3_665 ?
Ho1 Ho1 3.8637(6) 3_655 ?
Cl1 Ho1 2.8499(12) 1_565 ?
O1 Ho1 2.342(2) 1_565 ?
O1 Ho1 2.389(4) 3_565 ?
O2 Ho1 2.341(4) 3_665 ?
O2 Ho1 2.397(3) 1_565 ?
